data_7008003
loop_
_publ_author_name
'Reiter, Stephan A.'
'Nogai, Stefan D.'
'Schmidbaur, Hubert'

_publ_section_title
;
 Synthesis and auration of primary and di-primary
 heteroaryl-phosphines.
;
_journal_issue 2
_journal_name_full 'Dalton transactions (Cambridge, England : 2003)'
_journal_page_first 247
_journal_page_last 255
_journal_paper_doi 10.1039/b415326j
_journal_year 2005
_chemical_formula_moiety 'C4 H2 Cl4 O P2'
_chemical_formula_sum 'C4 H2 Cl4 O P2'
_chemical_formula_weight 269.80
_chemical_name_systematic
;
?
;
_space_group_IT_number 113
_symmetry_cell_setting tetragonal
_symmetry_space_group_name_Hall 'P -4 2ab'
_symmetry_space_group_name_H-M 'P -4 21 m'
_atom_sites_solution_hydrogens geom
_atom_sites_solution_primary direct
_atom_sites_solution_secondary difmap
_audit_creation_method SHELXL-97
_cell_angle_alpha 90.00
_cell_angle_beta 90.00
_cell_angle_gamma 90.00
_cell_formula_units_Z 2
_cell_length_a 9.0431(2)
_cell_length_b 9.0431(2)
_cell_length_c 6.2387(2)
_cell_measurement_reflns_used 13348
_cell_measurement_temperature 193(2)
_cell_measurement_theta_max 25.34
_cell_measurement_theta_min 3.97
_cell_volume 510.19(2)
_computing_cell_refinement DENZO
_computing_data_collection XPRESS
_computing_data_reduction SCALEPACK
_computing_molecular_graphics SHELXTL-PLUS
_computing_publication_material 'SHELXL-97 (Sheldrick, 1997)'
_computing_structure_refinement 'SHELXL-97 (Sheldrick, 1997)'
_computing_structure_solution 'SHELXS-97 (Sheldrick, 1990)'
_diffrn_ambient_temperature 193(2)
_diffrn_measured_fraction_theta_full 0.892
_diffrn_measured_fraction_theta_max 0.892
_diffrn_measurement_device_type 'NONIUS DIP 2020'
_diffrn_measurement_method phi-rotation
_diffrn_radiation_monochromator graphite
_diffrn_radiation_source 'fine-focus sealed tube'
_diffrn_radiation_type MoK\a
_diffrn_radiation_wavelength 0.71073
_diffrn_reflns_av_R_equivalents 0.035
_diffrn_reflns_av_sigmaI/netI 0.040
_diffrn_reflns_limit_h_max 10
_diffrn_reflns_limit_h_min 0
_diffrn_reflns_limit_k_max 7
_diffrn_reflns_limit_k_min -7
_diffrn_reflns_limit_l_max 7
_diffrn_reflns_limit_l_min 0
_diffrn_reflns_number 447
_diffrn_reflns_theta_full 25.34
_diffrn_reflns_theta_max 25.34
_diffrn_reflns_theta_min 3.97
_exptl_absorpt_coefficient_mu 1.416
_exptl_absorpt_correction_type none
_exptl_crystal_colour colourless
_exptl_crystal_density_diffrn 1.756
_exptl_crystal_density_method 'not measured'
_exptl_crystal_description block
_exptl_crystal_F_000 264
_exptl_crystal_size_max 0.40
_exptl_crystal_size_mid 0.30
_exptl_crystal_size_min 0.20
_refine_diff_density_max 0.198
_refine_diff_density_min -0.293
_refine_diff_density_rms 0.053
_refine_ls_abs_structure_details 'Flack H D (1983), Acta Cryst. A39, 876-881'
_refine_ls_abs_structure_Flack 0.6(3)
_refine_ls_extinction_method none
_refine_ls_goodness_of_fit_ref 1.109
_refine_ls_hydrogen_treatment riding
_refine_ls_matrix_type full
_refine_ls_number_parameters 32
_refine_ls_number_reflns 423
_refine_ls_number_restraints 0
_refine_ls_restrained_S_all 1.109
_refine_ls_R_factor_all 0.0363
_refine_ls_R_factor_gt 0.0358
_refine_ls_shift/su_max 0.000
_refine_ls_shift/su_mean 0.000
_refine_ls_structure_factor_coef Fsqd
_refine_ls_weighting_details 'calc w=1/[\s^2^(Fo^2^)+(0.0419P)^2^+0.2320P] where P=(Fo^2^+2Fc^2^)/3'
_refine_ls_weighting_scheme calc
_refine_ls_wR_factor_gt 0.0946
_refine_ls_wR_factor_ref 0.0955
_reflns_number_gt 417
_reflns_number_total 423
_reflns_threshold_expression >2sigma(I)
_cod_data_source_file b415326j.txt
_cod_data_source_block reit23t
_cod_original_sg_symbol_H-M P-42(1)m
_cod_database_code 7008003

loop_
_symmetry_equiv_pos_as_xyz
'x, y, z'
'-x, -y, z'
'y, -x, -z'
'-y, x, -z'
'-x+1/2, y+1/2, -z'
'x+1/2, -y+1/2, -z'
'-y+1/2, -x+1/2, z'
'y+1/2, x+1/2, z'

loop_
_atom_site_label
_atom_site_type_symbol
_atom_site_fract_x
_atom_site_fract_y
_atom_site_fract_z
_atom_site_U_iso_or_equiv
_atom_site_adp_type
_atom_site_occupancy
_atom_site_symmetry_multiplicity
_atom_site_calc_flag
_atom_site_refinement_flags
_atom_site_disorder_assembly
_atom_site_disorder_group
Cl1 Cl 0.08188(12) 0.82678(10) 0.2766(2) 0.0659(4) Uani 1 1 d . . .
P1 P 0.21718(10) 0.71718(10) 0.0671(3) 0.0552(5) Uani 1 2 d S . .
O1 O 0.0000 0.5000 0.0935(6) 0.0394(9) Uani 1 4 d S . .
C2 C 0.0534(5) 0.5534(5) -0.2439(7) 0.0663(16) Uani 1 2 d S . .
H2 H 0.0969 0.5969 -0.3673 0.080 Uiso 1 2 calc SR . .
C1 C 0.0868(4) 0.5868(4) -0.0363(6) 0.0467(11) Uani 1 2 d S . .

loop_
_atom_site_aniso_label
_atom_site_aniso_U_11
_atom_site_aniso_U_22
_atom_site_aniso_U_33
_atom_site_aniso_U_23
_atom_site_aniso_U_13
_atom_site_aniso_U_12
Cl1 0.0633(6) 0.0457(5) 0.0888(8) -0.0111(4) 0.0087(5) 0.0071(4)
P1 0.0485(5) 0.0485(5) 0.0685(9) 0.0193(5) 0.0193(5) 0.0026(6)
O1 0.0423(13) 0.0423(13) 0.0334(19) 0.000 0.000 0.0036(18)
C2 0.083(2) 0.083(2) 0.034(2) 0.0138(16) 0.0138(16) 0.031(3)
C1 0.0498(15) 0.0498(15) 0.040(2) 0.0140(15) 0.0140(15) 0.017(2)

loop_
_atom_type_symbol
_atom_type_description
_atom_type_scat_dispersion_real
_atom_type_scat_dispersion_imag
_atom_type_scat_source
C C 0.0033 0.0016 'International Tables Vol C Tables 4.2.6.8 and 6.1.1.4'
H H 0.0000 0.0000 'International Tables Vol C Tables 4.2.6.8 and 6.1.1.4'
O O 0.0106 0.0060 'International Tables Vol C Tables 4.2.6.8 and 6.1.1.4'
P P 0.1023 0.0942 'International Tables Vol C Tables 4.2.6.8 and 6.1.1.4'
Cl Cl 0.1484 0.1585 'International Tables Vol C Tables 4.2.6.8 and 6.1.1.4'

loop_
_geom_angle_atom_site_label_1
_geom_angle_atom_site_label_2
_geom_angle_atom_site_label_3
_geom_angle
_geom_angle_site_symmetry_1
_geom_angle_site_symmetry_3
_geom_angle_publ_flag
C1 P1 Cl1 98.95(9) . 8_455 ?
C1 P1 Cl1 98.95(9) . . ?
Cl1 P1 Cl1 99.86(10) 8_455 . ?
C1 O1 C1 107.8(5) 2_565 . ?
C1 C2 C2 108.3(4) . 2_565 ?
C1 C2 H2 125.9 . . ?
C2 C2 H2 125.9 2_565 . ?
C2 C1 O1 107.8(5) . . ?
C2 C1 P1 129.4(4) . . ?
O1 C1 P1 122.7(3) . . ?

loop_
_geom_bond_atom_site_label_1
_geom_bond_atom_site_label_2
_geom_bond_distance
_geom_bond_site_symmetry_2
_geom_bond_publ_flag
Cl1 P1 2.0464(15) . ?
P1 C1 1.788(6) . ?
P1 Cl1 2.0464(15) 8_455 ?
O1 C1 1.374(5) 2_565 ?
O1 C1 1.374(5) . ?
C2 C1 1.364(6) . ?
C2 C2 1.366(13) 2_565 ?
C2 H2 0.9500 . ?

loop_
_geom_torsion_atom_site_label_1
_geom_torsion_atom_site_label_2
_geom_torsion_atom_site_label_3
_geom_torsion_atom_site_label_4
_geom_torsion
_geom_torsion_site_symmetry_1
_geom_torsion_site_symmetry_2
_geom_torsion_site_symmetry_3
_geom_torsion_site_symmetry_4
_geom_torsion_publ_flag
C2 C2 C1 O1 0.0 2_565 . . . ?
C2 C2 C1 P1 180.0 2_565 . . . ?
C1 O1 C1 C2 0.0 2_565 . . . ?
C1 O1 C1 P1 180.0 2_565 . . . ?
Cl1 P1 C1 C2 -129.23(5) 8_455 . . . ?
Cl1 P1 C1 C2 129.23(5) . . . . ?
Cl1 P1 C1 O1 50.77(5) 8_455 . . . ?
Cl1 P1 C1 O1 -50.77(5) . . . . ?
